data_7056082
loop_
_publ_author_name
'Zeng, Yanning'
'Mahmood, Qaiser'
'Liang, Tongling'
'Sun, Wen-Hua'

_publ_section_title
;
 (Co-)polymerization of methylacrylate with NBE/1-hexene by
 (8-arylimino-5,6,7-trihydroquinolyl)(methyl)palladium chlorides: an
 approaching mechanism and the polymeric microstructures
;
_journal_issue 9
_journal_name_full 'New J. Chem.'
_journal_page_first 3653
_journal_paper_doi 10.1039/C6NJ04019E
_journal_volume 41
_journal_year 2017
_chemical_formula_sum 'C19 H23 Cl N2 Pd'
_chemical_formula_weight 421.24
_chemical_name_systematic
; 
 ? 
;
_space_group_IT_number 14
_symmetry_cell_setting monoclinic
_symmetry_space_group_name_Hall '-P 2ybc'
_symmetry_space_group_name_H-M 'P 1 21/c 1'
_atom_sites_solution_hydrogens geom
_atom_sites_solution_primary direct
_atom_sites_solution_secondary difmap
_audit_creation_method SHELXL-97
_audit_update_record
;
2017-03-26 deposited with the CCDC.
2017-03-31 downloaded from the CCDC.
;
_cell_angle_alpha 90.00
_cell_angle_beta 111.19(3)
_cell_angle_gamma 90.00
_cell_formula_units_Z 4
_cell_length_a 8.2910(17)
_cell_length_b 30.783(6)
_cell_length_c 7.4857(15)
_cell_measurement_reflns_used 5930
_cell_measurement_temperature 173(2)
_cell_measurement_theta_max 27.4764
_cell_measurement_theta_min 1.9848
_cell_volume 1781.3(7)
_computing_cell_refinement 'CrystalClear (Rigaku Inc., 2007)'
_computing_data_collection 'CrystalClear (Rigaku Inc., 2007)'
_computing_data_reduction 'CrystalClear (Rigaku Inc., 2007)'
_computing_molecular_graphics 'XP in Siemens SHELXTL (Sheldrick, 1994)'
_computing_publication_material 'SHELX97 (Sheldrick, 1997)'
_computing_structure_refinement 'SHELXL-97 (Sheldrick, 1997)'
_computing_structure_solution 'SHELXS-97 (Sheldrick, 1990)'
_diffrn_ambient_temperature 173(2)
_diffrn_measured_fraction_theta_full 0.994
_diffrn_measured_fraction_theta_max 0.994
_diffrn_measurement_device_type 'Saturn724+ CCD'
_diffrn_measurement_method '\w scans at fixed \c = 45\%'
_diffrn_radiation_monochromator graphite
_diffrn_radiation_source 'sealed tube'
_diffrn_radiation_type MoK\a
_diffrn_radiation_wavelength 0.71073
_diffrn_reflns_av_R_equivalents 0.0395
_diffrn_reflns_av_sigmaI/netI 0.0230
_diffrn_reflns_limit_h_max 10
_diffrn_reflns_limit_h_min -10
_diffrn_reflns_limit_k_max 39
_diffrn_reflns_limit_k_min -39
_diffrn_reflns_limit_l_max 9
_diffrn_reflns_limit_l_min -9
_diffrn_reflns_number 21569
_diffrn_reflns_theta_full 27.49
_diffrn_reflns_theta_max 27.49
_diffrn_reflns_theta_min 2.95
_exptl_absorpt_coefficient_mu 1.192
_exptl_absorpt_correction_T_max 0.9265
_exptl_absorpt_correction_T_min 0.6567
_exptl_absorpt_correction_type multi-scan
_exptl_crystal_colour yellow
_exptl_crystal_density_diffrn 1.571
_exptl_crystal_density_method 'not measured'
_exptl_crystal_description plate
_exptl_crystal_F_000 856
_exptl_crystal_size_max 0.39
_exptl_crystal_size_mid 0.27
_exptl_crystal_size_min 0.07
_refine_diff_density_max 0.552
_refine_diff_density_min -0.455
_refine_diff_density_rms 0.095
_refine_ls_extinction_method none
_refine_ls_goodness_of_fit_ref 1.011
_refine_ls_hydrogen_treatment constr
_refine_ls_matrix_type full
_refine_ls_number_parameters 212
_refine_ls_number_reflns 4067
_refine_ls_number_restraints 0
_refine_ls_restrained_S_all 1.011
_refine_ls_R_factor_all 0.0371
_refine_ls_R_factor_gt 0.0352
_refine_ls_shift/su_max 0.003
_refine_ls_shift/su_mean 0.000
_refine_ls_structure_factor_coef Fsqd
_refine_ls_weighting_details 'calc w=1/[\s^2^(Fo^2^)+(0.0130P)^2^+7.0520P] where P=(Fo^2^+2Fc^2^)/3'
_refine_ls_weighting_scheme calc
_refine_ls_wR_factor_gt 0.0746
_refine_ls_wR_factor_ref 0.0789
_reflns_number_gt 3968
_reflns_number_total 4067
_reflns_threshold_expression >2sigma(I)
_cod_data_source_file c6nj04019e1.cif
_cod_data_source_block Pd4
_cod_depositor_comments 'Adding full bibliography for 7056082--7056083.cif.'
_cod_original_cell_volume 1781.3(6)
_cod_original_sg_symbol_H-M P2(1)/c
_cod_database_code 7056082

loop_
_symmetry_equiv_pos_as_xyz
'x, y, z'
'-x, y+1/2, -z+1/2'
'-x, -y, -z'
'x, -y-1/2, z-1/2'

loop_
_atom_site_label
_atom_site_type_symbol
_atom_site_fract_x
_atom_site_fract_y
_atom_site_fract_z
_atom_site_U_iso_or_equiv
_atom_site_adp_type
_atom_site_occupancy
_atom_site_symmetry_multiplicity
_atom_site_calc_flag
_atom_site_refinement_flags
N1 N -0.0164(3) 0.55995(9) 0.1114(4) 0.0255(6) Uani 1 1 d .
N2 N 0.1728(3) 0.62681(8) 0.0843(4) 0.0227(5) Uani 1 1 d .
C14 C 0.3604(4) 0.73751(11) 0.1321(5) 0.0278(7) Uani 1 1 d .
H14 H 0.3309 0.7664 0.1521 0.033 Uiso 1 1 calc R
C3 C -0.2851(4) 0.52746(11) -0.2008(5) 0.0310(7) Uani 1 1 d .
H3 H -0.3772 0.5160 -0.3071 0.037 Uiso 1 1 calc R
C8 C 0.0580(4) 0.61393(10) -0.0750(5) 0.0238(6) Uani 1 1 d .
C9 C -0.0533(4) 0.57696(10) -0.0662(5) 0.0240(6) Uani 1 1 d .
C12 C 0.5612(4) 0.68691(11) 0.0870(4) 0.0256(6) Uani 1 1 d .
H12 H 0.6703 0.6811 0.0772 0.031 Uiso 1 1 calc R
C13 C 0.5202(4) 0.72933(11) 0.1173(5) 0.0261(6) Uani 1 1 d .
C4 C -0.1837(4) 0.56110(11) -0.2284(5) 0.0271(7) Uani 1 1 d .
C11 C 0.4471(4) 0.65253(10) 0.0704(4) 0.0235(6) Uani 1 1 d .
C5 C -0.2067(5) 0.57944(12) -0.4234(5) 0.0349(8) Uani 1 1 d .
H5A H -0.3295 0.5768 -0.5086 0.042 Uiso 1 1 calc R
H5B H -0.1361 0.5625 -0.4807 0.042 Uiso 1 1 calc R
C15 C 0.2431(4) 0.70428(11) 0.1182(5) 0.0267(7) Uani 1 1 d .
C6 C -0.1523(5) 0.62701(12) -0.4084(5) 0.0358(8) Uani 1 1 d .
H6A H -0.1615 0.6377 -0.5364 0.043 Uiso 1 1 calc R
H6B H -0.2318 0.6444 -0.3653 0.043 Uiso 1 1 calc R
C16 C 0.0736(5) 0.71345(12) 0.1419(6) 0.0380(8) Uani 1 1 d .
H16A H 0.0693 0.7441 0.1757 0.057 Uiso 1 1 calc R
H16B H 0.0631 0.6950 0.2439 0.057 Uiso 1 1 calc R
H16C H -0.0219 0.7072 0.0215 0.057 Uiso 1 1 calc R
C2 C -0.2524(5) 0.51085(11) -0.0206(5) 0.0323(7) Uani 1 1 d .
H2 H -0.3229 0.4884 -0.0008 0.039 Uiso 1 1 calc R
C1 C -0.1140(4) 0.52746(10) 0.1325(5) 0.0285(7) Uani 1 1 d .
H1 H -0.0884 0.5152 0.2562 0.034 Uiso 1 1 calc R
C7 C 0.0325(4) 0.63322(11) -0.2684(5) 0.0291(7) Uani 1 1 d .
H7A H 0.1135 0.6193 -0.3209 0.035 Uiso 1 1 calc R
H7B H 0.0596 0.6646 -0.2537 0.035 Uiso 1 1 calc R
C10 C 0.2872(4) 0.66208(10) 0.0851(4) 0.0231(6) Uani 1 1 d .
Pd1 Pd 0.19554(3) 0.591391(8) 0.32241(3) 0.02264(8) Uani 1 1 d .
Cl1 Cl 0.22743(12) 0.54329(3) 0.56854(12) 0.03235(18) Uani 1 1 d .
C19 C 0.3839(4) 0.63004(11) 0.5073(4) 0.0252(6) Uani 1 1 d .
H19A H 0.4640 0.6395 0.4456 0.038 Uiso 1 1 calc R
H19B H 0.4475 0.6136 0.6236 0.038 Uiso 1 1 calc R
H19C H 0.3302 0.6556 0.5412 0.038 Uiso 1 1 calc R
C17 C 0.6464(5) 0.76576(12) 0.1377(5) 0.0344(8) Uani 1 1 d .
H17A H 0.6289 0.7780 0.0112 0.052 Uiso 1 1 calc R
H17B H 0.7648 0.7546 0.1951 0.052 Uiso 1 1 calc R
H17C H 0.6279 0.7884 0.2202 0.052 Uiso 1 1 calc R
C18 C 0.4971(4) 0.60636(11) 0.0470(5) 0.0309(7) Uani 1 1 d .
H18A H 0.4191 0.5949 -0.0760 0.046 Uiso 1 1 calc R
H18B H 0.4885 0.5885 0.1515 0.046 Uiso 1 1 calc R
H18C H 0.6163 0.6057 0.0502 0.046 Uiso 1 1 calc R

loop_
_atom_site_aniso_label
_atom_site_aniso_U_11
_atom_site_aniso_U_22
_atom_site_aniso_U_33
_atom_site_aniso_U_23
_atom_site_aniso_U_13
_atom_site_aniso_U_12
N1 0.0233(13) 0.0254(13) 0.0270(14) -0.0029(11) 0.0081(11) -0.0011(10)
N2 0.0209(12) 0.0238(13) 0.0224(13) -0.0005(10) 0.0065(10) -0.0004(10)
C14 0.0306(17) 0.0223(15) 0.0279(16) 0.0010(12) 0.0075(13) -0.0003(13)
C3 0.0234(16) 0.0271(16) 0.0379(19) -0.0107(14) 0.0056(14) -0.0015(13)
C8 0.0214(15) 0.0224(15) 0.0256(16) 0.0001(12) 0.0059(12) 0.0028(12)
C9 0.0214(15) 0.0217(15) 0.0279(16) -0.0033(12) 0.0077(12) 0.0019(12)
C12 0.0220(15) 0.0301(17) 0.0243(15) 0.0007(12) 0.0079(12) -0.0016(12)
C13 0.0279(16) 0.0266(16) 0.0231(15) 0.0010(12) 0.0084(13) -0.0054(13)
C4 0.0223(15) 0.0257(16) 0.0291(17) -0.0071(13) 0.0041(13) 0.0051(12)
C11 0.0252(15) 0.0248(15) 0.0192(14) 0.0030(11) 0.0065(12) -0.0004(12)
C5 0.0343(19) 0.0337(19) 0.0275(17) -0.0029(14) 0.0002(14) -0.0010(15)
C15 0.0240(15) 0.0283(16) 0.0264(16) 0.0023(13) 0.0074(13) -0.0001(13)
C6 0.0340(19) 0.0335(19) 0.0285(18) 0.0033(14) -0.0026(15) 0.0038(15)
C16 0.0304(18) 0.0321(19) 0.052(2) -0.0057(17) 0.0160(17) 0.0008(15)
C2 0.0291(17) 0.0237(16) 0.045(2) -0.0071(14) 0.0152(16) -0.0064(13)
C1 0.0304(17) 0.0211(15) 0.0351(18) -0.0027(13) 0.0130(14) -0.0031(13)
C7 0.0296(17) 0.0303(17) 0.0233(16) 0.0022(13) 0.0047(13) -0.0003(13)
C10 0.0231(15) 0.0226(15) 0.0213(14) 0.0024(12) 0.0053(12) -0.0031(12)
Pd1 0.02224(12) 0.02290(12) 0.02236(12) -0.00008(9) 0.00757(9) -0.00327(9)
Cl1 0.0382(4) 0.0300(4) 0.0284(4) 0.0046(3) 0.0114(3) -0.0032(3)
C19 0.0204(14) 0.0318(17) 0.0197(14) 0.0000(12) 0.0028(12) -0.0120(12)
C17 0.0357(19) 0.0327(19) 0.0345(19) -0.0016(15) 0.0122(15) -0.0112(15)
C18 0.0291(17) 0.0284(17) 0.0345(18) -0.0005(14) 0.0108(14) 0.0034(13)

loop_
_atom_type_symbol
_atom_type_description
_atom_type_scat_dispersion_real
_atom_type_scat_dispersion_imag
_atom_type_scat_source
C C 0.0033 0.0016 'International Tables Vol C Tables 4.2.6.8 and 6.1.1.4'
H H 0.0000 0.0000 'International Tables Vol C Tables 4.2.6.8 and 6.1.1.4'
N N 0.0061 0.0033 'International Tables Vol C Tables 4.2.6.8 and 6.1.1.4'
Cl Cl 0.1484 0.1585 'International Tables Vol C Tables 4.2.6.8 and 6.1.1.4'
Pd Pd -0.9988 1.0072 'International Tables Vol C Tables 4.2.6.8 and 6.1.1.4'

loop_
_geom_angle_atom_site_label_1
_geom_angle_atom_site_label_2
_geom_angle_atom_site_label_3
_geom_angle
C1 N1 C9 118.3(3)
C1 N1 Pd1 128.9(2)
C9 N1 Pd1 112.7(2)
C8 N2 C10 120.0(3)
C8 N2 Pd1 116.6(2)
C10 N2 Pd1 123.1(2)
C15 C14 C13 121.5(3)
C2 C3 C4 120.4(3)
N2 C8 C9 117.3(3)
N2 C8 C7 124.6(3)
C9 C8 C7 118.2(3)
N1 C9 C4 123.3(3)
N1 C9 C8 114.6(3)
C4 C9 C8 122.1(3)
C13 C12 C11 122.0(3)
C12 C13 C14 118.7(3)
C12 C13 C17 121.0(3)
C14 C13 C17 120.3(3)
C9 C4 C3 116.8(3)
C9 C4 C5 119.9(3)
C3 C4 C5 123.2(3)
C12 C11 C10 117.7(3)
C12 C11 C18 121.3(3)
C10 C11 C18 121.0(3)
C4 C5 C6 110.9(3)
C14 C15 C10 118.5(3)
C14 C15 C16 120.8(3)
C10 C15 C16 120.7(3)
C7 C6 C5 111.6(3)
C3 C2 C1 118.8(3)
N1 C1 C2 122.2(3)
C8 C7 C6 111.6(3)
C15 C10 C11 121.7(3)
C15 C10 N2 119.2(3)
C11 C10 N2 118.8(3)
N2 Pd1 C19 95.00(11)
N2 Pd1 N1 78.64(11)
C19 Pd1 N1 171.63(12)
N2 Pd1 Cl1 172.12(8)
C19 Pd1 Cl1 89.64(9)
N1 Pd1 Cl1 97.30(8)

loop_
_geom_bond_atom_site_label_1
_geom_bond_atom_site_label_2
_geom_bond_distance
N1 C1 1.332(4)
N1 C9 1.357(4)
N1 Pd1 2.124(3)
N2 C8 1.290(4)
N2 C10 1.440(4)
N2 Pd1 2.039(3)
C14 C15 1.389(5)
C14 C13 1.391(5)
C3 C2 1.375(5)
C3 C4 1.395(5)
C8 C9 1.482(4)
C8 C7 1.507(4)
C9 C4 1.390(4)
C12 C13 1.389(5)
C12 C11 1.395(4)
C13 C17 1.503(4)
C4 C5 1.512(5)
C11 C10 1.400(4)
C11 C18 1.509(4)
C5 C6 1.524(5)
C15 C10 1.396(5)
C15 C16 1.505(5)
C6 C7 1.523(5)
C2 C1 1.393(5)
Pd1 C19 2.051(3)
Pd1 Cl1 2.3032(9)
